data_4134163
loop_
_publ_author_name
'Hou, Jingwei'
'Rios, Laura'
'Krajnc, Andra\<z'
'McCaul, Aoife'
'Li, Shichun'
'Bumstead, Alice'
'Sapnik, Adam'
'Deng, Zeyu'
'Lin, Rijia'
'Chater, Philip A.'
'Keeble, Dean S.'
'Keen, David A.'
'Appadoo, Dominique'
'Chan, Bun'
'Chen, Vicki'
'Mali, Gregor'
'Bennett, Thomas D.'

_publ_section_title
;
 Halogenated Metal-Organic Framework Glasses and Liquids.
;
_journal_name_full 'Journal of the American Chemical Society'
_journal_paper_doi 10.1021/jacs.9b11639
_journal_year 2020
_chemical_formula_moiety 'C14.27 H12 Cl0.57 N8 Zn2, 0.389(C3 H7 O1 N1)'
_chemical_formula_sum 'C15.44 H14.73 Cl0.57 N8.39 O0.39 Zn2'
_chemical_formula_weight 475.04
_chemical_melting_point '705 K (onset)'
_chemical_name_common ZIF-UC-5
_chemical_name_systematic Zn(Im)1.72(ClbIm)0.28
_space_group_crystal_system orthorhombic
_space_group_IT_number 61
_space_group_name_Hall '-P 2ac 2ab'
_space_group_name_H-M_alt 'P b c a'
_symmetry_cell_setting orthorhombic
_symmetry_space_group_name_H-M 'P b c a'
_atom_sites_solution_hydrogens geom
_audit_creation_method SHELXL-2018/3
_cell_angle_alpha 90
_cell_angle_beta 90
_cell_angle_gamma 90
_cell_formula_units_Z 8
_cell_length_a 15.7260(8)
_cell_length_b 16.0184(11)
_cell_length_c 18.1617(10)
_cell_measurement_reflns_used 2119
_cell_measurement_temperature 293(2)
_cell_measurement_theta_max 63.0470
_cell_measurement_theta_min 4.6300
_cell_volume 4575.0(5)
_computing_cell_refinement
;
CrysAlisPro, Agilent Technologies,
Version 1.171.37.34i (release 04-08-2014 CrysAlis171 .NET)
(compiled Aug  4 2014,14:34:23)
;
_computing_data_collection
;
CrysAlisPro, Agilent Technologies,
Version 1.171.37.34i (release 04-08-2014 CrysAlis171 .NET)
(compiled Aug  4 2014,14:34:23)
;
_computing_data_reduction
;
CrysAlisPro, Agilent Technologies,
Version 1.171.37.34i (release 04-08-2014 CrysAlis171 .NET)
(compiled Aug  4 2014,14:34:23)
;
_computing_structure_refinement 'SHELXL-2018/3 (Sheldrick, 2018)'
_computing_structure_solution 'SUPERFLIP (Palatinus & Chapuis, 2007)'
_diffrn_ambient_temperature 293(2)
_diffrn_detector 'CCD plate'
_diffrn_detector_area_resol_mean 16.1183
_diffrn_detector_type Eos
_diffrn_measured_fraction_theta_full 0.9290
_diffrn_measured_fraction_theta_max 0.9958
_diffrn_measurement_details
;
#__ type_ start__ end____ width___ exp.time_
  1 omega   13.00  130.00   1.0000   57.5950
omega____ theta____ kappa____ phi______ frames
    -       51.2500   30.0000   30.0000 117

#__ type_ start__ end____ width___ exp.time_
  2 omega  121.00  168.00   1.0000   57.5950
omega____ theta____ kappa____ phi______ frames
    -      102.5000  -21.0000  -30.0000 47

#__ type_ start__ end____ width___ exp.time_
  3 omega  132.00  166.00   1.0000   57.5950
omega____ theta____ kappa____ phi______ frames
    -      102.5000  -21.0000 -150.0000 34

#__ type_ start__ end____ width___ exp.time_
  4 omega   87.00  114.00   1.0000   57.5950
omega____ theta____ kappa____ phi______ frames
    -      102.5000  -89.0000   30.0000 27

#__ type_ start__ end____ width___ exp.time_
  5 omega   55.00   86.00   1.0000   57.5950
omega____ theta____ kappa____ phi______ frames
    -      102.5000 -104.0000  -90.0000 31

#__ type_ start__ end____ width___ exp.time_
  6 omega   46.00   84.00   1.0000   57.5950
omega____ theta____ kappa____ phi______ frames
    -      102.5000 -104.0000 -150.0000 38

#__ type_ start__ end____ width___ exp.time_
  7 omega   25.00   75.00   1.0000   57.5950
omega____ theta____ kappa____ phi______ frames
    -      102.5000  -43.0000 -180.0000 50

#__ type_ start__ end____ width___ exp.time_
  8 omega   28.00   83.00   1.0000   57.5950
omega____ theta____ kappa____ phi______ frames
    -      102.5000  -54.0000 -120.0000 55

#__ type_ start__ end____ width___ exp.time_
  9 omega   39.00   85.00   1.0000   57.5950
omega____ theta____ kappa____ phi______ frames
    -      102.5000 -104.0000    0.0000 46

#__ type_ start__ end____ width___ exp.time_
 10 omega   36.00   76.00   1.0000   57.5950
omega____ theta____ kappa____ phi______ frames
    -      102.5000  -89.0000   30.0000 40

#__ type_ start__ end____ width___ exp.time_
 11 omega   47.00   79.00   1.0000   57.5950
omega____ theta____ kappa____ phi______ frames
    -      102.5000 -104.0000  120.0000 32

#__ type_ start__ end____ width___ exp.time_
 12 omega   40.00   67.00   1.0000   57.5950
omega____ theta____ kappa____ phi______ frames
    -      102.5000 -104.0000  150.0000 27

#__ type_ start__ end____ width___ exp.time_
 13 omega   26.00   93.00   1.0000   57.5950
omega____ theta____ kappa____ phi______ frames
    -      102.5000 -120.0000   95.0000 67

#__ type_ start__ end____ width___ exp.time_
 14 omega  147.00  175.00   1.0000   57.5950
omega____ theta____ kappa____ phi______ frames
    -      102.5000  -22.0000  168.0000 28

#__ type_ start__ end____ width___ exp.time_
 15 omega   53.00   84.00   1.0000   14.4000
omega____ theta____ kappa____ phi______ frames
    -        0.0000  178.0000  120.0000 31

#__ type_ start__ end____ width___ exp.time_
 16 omega   99.00  127.00   1.0000   57.5950
omega____ theta____ kappa____ phi______ frames
    -       51.2500  125.0000 -120.0000 28

#__ type_ start__ end____ width___ exp.time_
 17 omega   13.00   69.00   1.0000   14.4000
omega____ theta____ kappa____ phi______ frames
    -        0.0000   57.0000 -150.0000 56

#__ type_ start__ end____ width___ exp.time_
 18 omega  -27.00   -2.00   1.0000   14.4000
omega____ theta____ kappa____ phi______ frames
    -        0.0000   57.0000 -150.0000 25

#__ type_ start__ end____ width___ exp.time_
 19 omega   22.00   52.00   1.0000   57.5950
omega____ theta____ kappa____ phi______ frames
    -      102.5000 -104.0000  -90.0000 30

#__ type_ start__ end____ width___ exp.time_
 20 omega   23.00   52.00   1.0000   57.5950
omega____ theta____ kappa____ phi______ frames
    -      102.5000  -32.0000 -120.0000 29

#__ type_ start__ end____ width___ exp.time_
 21 omega   21.00   65.00   1.0000   57.5950
omega____ theta____ kappa____ phi______ frames
    -      102.5000  -32.0000   30.0000 44

#__ type_ start__ end____ width___ exp.time_
 22 omega   15.00   76.00   1.0000   57.5950
omega____ theta____ kappa____ phi______ frames
    -       51.2500 -125.0000   90.0000 61
;
_diffrn_measurement_device 'four-circle diffractometer'
_diffrn_measurement_device_type 'Xcalibur, Eos, Gemini ultra'
_diffrn_measurement_method '\w scans'
_diffrn_orient_matrix_UB_11 -0.0712532000
_diffrn_orient_matrix_UB_12 -0.0654909000
_diffrn_orient_matrix_UB_13 0.0076088000
_diffrn_orient_matrix_UB_21 0.0661183000
_diffrn_orient_matrix_UB_22 -0.0661070000
_diffrn_orient_matrix_UB_23 0.0226833000
_diffrn_orient_matrix_UB_31 -0.0118116000
_diffrn_orient_matrix_UB_32 0.0243753000
_diffrn_orient_matrix_UB_33 0.0814018000
_diffrn_radiation_monochromator mirror
_diffrn_radiation_type CuK\a
_diffrn_radiation_wavelength 1.54184
_diffrn_reflns_av_R_equivalents 0.0265
_diffrn_reflns_av_sigmaI/netI 0.0372
_diffrn_reflns_av_unetI/netI 0.0220
_diffrn_reflns_Laue_measured_fraction_full 0.997
_diffrn_reflns_Laue_measured_fraction_max 0.996
_diffrn_reflns_limit_h_max 18
_diffrn_reflns_limit_h_min -17
_diffrn_reflns_limit_k_max 18
_diffrn_reflns_limit_k_min -17
_diffrn_reflns_limit_l_max 21
_diffrn_reflns_limit_l_min -8
_diffrn_reflns_number 11094
_diffrn_reflns_point_group_measured_fraction_full 0.997
_diffrn_reflns_point_group_measured_fraction_max 0.996
_diffrn_reflns_theta_full 66.9682
_diffrn_reflns_theta_max 64.0128
_diffrn_reflns_theta_min 2.4328
_diffrn_source 'sealed X-ray tube'
_diffrn_source_type 'Enhance Ultra (Cu) X-ray Source'
_exptl_absorpt_coefficient_mu 3.33097
_exptl_absorpt_correction_T_max 1.00000
_exptl_absorpt_correction_T_min 0.95391
_exptl_absorpt_correction_type multi-scan
_exptl_absorpt_process_details
;
CrysAlisPro, Agilent Technologies,
Version 1.171.37.34i (release 04-08-2014 CrysAlis171 .NET)
(compiled Aug  4 2014,14:34:23)
Empirical absorption correction using spherical harmonics,
 implemented in SCALE3 ABSPACK scaling algorithm.
;
_exptl_crystal_colour white
_exptl_crystal_density_diffrn 1.375
_exptl_crystal_description tetrahedral
_exptl_crystal_F_000 2125.60
_exptl_crystal_size_max 0.05
_exptl_crystal_size_mid 0.04
_exptl_crystal_size_min 0.03
_refine_diff_density_max 0.844
_refine_diff_density_min -0.614
_refine_diff_density_rms 0.096
_refine_ls_extinction_method none
_refine_ls_goodness_of_fit_ref 1.103
_refine_ls_hydrogen_treatment constr
_refine_ls_matrix_type full
_refine_ls_number_parameters 244
_refine_ls_number_reflns 3786
_refine_ls_number_restraints 8
_refine_ls_restrained_S_all 1.103
_refine_ls_R_factor_all 0.0872
_refine_ls_R_factor_gt 0.0646
_refine_ls_shift/su_max 0.001
_refine_ls_shift/su_mean 0.000
_refine_ls_structure_factor_coef Fsqd
_refine_ls_weighting_details 'w=1/[\s^2^(Fo^2^)+(0.1112P)^2^+4.3903P] where P=(Fo^2^+2Fc^2^)/3'
_refine_ls_weighting_scheme calc
_refine_ls_wR_factor_gt 0.1888
_refine_ls_wR_factor_ref 0.2107
_reflns_Friedel_coverage 0.000
_reflns_number_gt 2684
_reflns_number_total 3786
_reflns_threshold_expression 'I > 2\s(I)'
_cod_data_source_file ja9b11639_si_004.cif
_cod_data_source_block shelx
_cod_database_code 4134163
_shelx_shelxl_version_number 2018/3
_shelx_space_group_comment
;
The symmetry employed for this shelxl refinement is uniquely defined
by the following loop, which should always be used as a source of
symmetry information in preference to the above space-group names.
They are only intended as comments.
;
_reflns_odcompleteness_completeness 92.90
_reflns_odcompleteness_theta 66.97
_reflns_odcompleteness_iscentric 1

loop_
_space_group_symop_operation_xyz
'x, y, z'
'-x+1/2, -y, z+1/2'
'x+1/2, -y+1/2, -z'
'-x, y+1/2, -z+1/2'
'-x, -y, -z'
'x-1/2, y, -z-1/2'
'-x-1/2, y-1/2, z'
'x, -y-1/2, z-1/2'

loop_
_atom_site_label
_atom_site_type_symbol
_atom_site_fract_x
_atom_site_fract_y
_atom_site_fract_z
_atom_site_U_iso_or_equiv
_atom_site_adp_type
_atom_site_occupancy
_atom_site_site_symmetry_order
_atom_site_calc_flag
_atom_site_refinement_flags_posn
_atom_site_refinement_flags_adp
_atom_site_refinement_flags_occupancy
_atom_site_disorder_assembly
_atom_site_disorder_group
Zn1 Zn 0.30911(5) 0.35723(5) 0.09849(5) 0.0769(3) Uani 1 1 d . . . . .
Zn2 Zn 0.49584(5) 0.66387(5) 0.18221(5) 0.0749(3) Uani 1 1 d . . . . .
N2 N 0.4487(3) 0.1914(3) 0.2224(3) 0.0830(14) Uani 1 1 d . . . . .
N6 N 0.0707(3) 0.2596(3) 0.1447(3) 0.0773(13) Uani 1 1 d . . . . .
N1 N 0.3746(3) 0.2613(3) 0.1402(3) 0.0789(13) Uani 1 1 d . . . . .
N5 N 0.1864(3) 0.3324(3) 0.1136(3) 0.0799(14) Uani 1 1 d . . . . .
N3 N 0.3412(4) 0.4582(4) 0.1553(3) 0.0870(15) Uani 1 1 d . . . . .
C4 C 0.4006(4) 0.5125(4) 0.1403(4) 0.0819(17) Uani 1 1 d . . . . .
H4 H 0.430190 0.511534 0.095992 0.098 Uiso 1 1 calc R U . . .
N4 N 0.4163(3) 0.5682(3) 0.1909(3) 0.0810(14) Uani 1 1 d . . . . .
C1 C 0.4151(4) 0.2624(4) 0.2035(4) 0.0829(17) Uani 1 1 d . . . . .
H1 H 0.419460 0.310156 0.232351 0.100 Uiso 1 1 calc R U . . .
C7 C 0.1558(4) 0.2619(4) 0.1398(3) 0.0746(15) Uani 1 1 d . . . . .
H7 H 0.190294 0.217371 0.153626 0.090 Uiso 1 1 calc R U . . .
C3 C 0.4267(7) 0.1401(5) 0.1667(5) 0.125(3) Uani 1 1 d . . . . .
H3 H 0.439419 0.083447 0.163820 0.150 Uiso 1 1 calc R U . . .
C6 C 0.3182(7) 0.4807(6) 0.2247(5) 0.143(4) Uani 1 1 d . . . . .
H6 H 0.277279 0.453693 0.252939 0.171 Uiso 1 1 calc R U . . .
C2 C 0.3837(6) 0.1836(5) 0.1163(5) 0.120(3) Uani 1 1 d . . . . .
H2 H 0.363467 0.162862 0.071820 0.144 Uiso 1 1 calc R U . . .
C5 C 0.3627(7) 0.5467(6) 0.2464(5) 0.139(4) Uani 1 1 d . . . . .
H5 H 0.357995 0.573492 0.291618 0.167 Uiso 1 1 calc R U . . .
N7A N 0.3394(4) 0.3732(4) -0.0060(3) 0.0928(16) Uani 0.829(8) 1 d . . P A 1
N8A N 0.4138(4) 0.3640(4) -0.1107(3) 0.0919(16) Uani 0.829(8) 1 d . . P A 1
C14A C 0.4090(4) 0.3499(5) -0.0389(4) 0.0717(19) Uani 0.829(8) 1 d . . P A 1
H14A H 0.453232 0.324454 -0.013322 0.086 Uiso 0.829(8) 1 calc R U P A 1
C15A C 0.3327(9) 0.3879(13) -0.1288(7) 0.176(7) Uani 0.829(8) 1 d . . P A 1
H15A H 0.311643 0.397761 -0.175855 0.211 Uiso 0.829(8) 1 calc R U P A 1
C16A C 0.2901(9) 0.3942(15) -0.0658(9) 0.220(11) Uani 0.829(8) 1 d . . P A 1
H16A H 0.233590 0.410937 -0.062602 0.264 Uiso 0.829(8) 1 calc R U P A 1
C8A C 0.1161(5) 0.3791(5) 0.0979(5) 0.107(3) Uani 0.603(8) 1 d . . P B 1
H8A H 0.116550 0.432373 0.077472 0.128 Uiso 0.603(8) 1 calc R U P B 1
C9A C 0.0462(5) 0.3359(5) 0.1168(5) 0.099(2) Uani 0.603(8) 1 d . . P B 1
H9A H -0.009531 0.354408 0.111799 0.119 Uiso 0.603(8) 1 calc R U P B 1
C8B C 0.1161(5) 0.3791(5) 0.0979(5) 0.107(3) Uani 0.397(8) 1 d . . P B 2
C9B C 0.0462(5) 0.3359(5) 0.1168(5) 0.099(2) Uani 0.397(8) 1 d . . P B 2
C10 C -0.0373(11) 0.3620(10) 0.0974(8) 0.075(4) Uiso 0.397(8) 1 d . . P B 2
H10 H -0.086152 0.331599 0.108209 0.090 Uiso 0.397(8) 1 calc R U P B 2
C13 C 0.1124(11) 0.4566(10) 0.0526(8) 0.080(4) Uiso 0.397(8) 1 d . . P B 2
H13 H 0.160799 0.483255 0.034956 0.096 Uiso 0.397(8) 1 calc R U P B 2
C11 C -0.0378(12) 0.4426(11) 0.0581(9) 0.088(5) Uiso 0.397(8) 1 d . . P B 2
Cl1 Cl -0.118600 0.469300 0.044300 0.318(9) Uiso 0.397(8) 1 d . . P B 2
C12 C 0.0288(12) 0.4863(12) 0.0386(9) 0.092(5) Uiso 0.397(8) 1 d . . P B 2
H12 H 0.021360 0.537493 0.015232 0.110 Uiso 0.397(8) 1 calc R U P B 2
N7B N 0.3394(4) 0.3732(4) -0.0060(3) 0.0928(16) Uani 0.171(8) 1 d D . P A 2
N8B N 0.4138(4) 0.3640(4) -0.1107(3) 0.0919(16) Uani 0.171(8) 1 d D . P A 2
C14B C 0.3849(8) 0.3309(17) -0.0505(9) 0.0717(19) Uani 0.171(8) 1 d D . P A 2
H14B H 0.397587 0.275496 -0.039748 0.086 Uiso 0.171(8) 1 calc R U P A 2
C19 C 0.340(2) 0.5998(16) -0.1255(19) 0.136 Uiso 0.171(8) 1 d G U P A 2
C20 C 0.3831(19) 0.528(2) -0.1469(14) 0.129(18) Uiso 0.171(8) 1 d G . P A 2
H20 H 0.413124 0.527458 -0.191051 0.154 Uiso 0.171(8) 1 calc R U P A 2
C15B C 0.3815(15) 0.4576(16) -0.1025(14) 0.071(10) Uani 0.171(8) 1 d G . P A 2
C16B C 0.3366(16) 0.4586(16) -0.0365(13) 0.080(11) Uani 0.171(8) 1 d G . P A 2
C17 C 0.2933(18) 0.530(2) -0.0151(15) 0.127(18) Uiso 0.171(8) 1 d G . P A 2
H17 H 0.263314 0.530972 0.029028 0.152 Uiso 0.171(8) 1 calc R U P A 2
C18 C 0.295(2) 0.6009(16) -0.060(2) 0.14(2) Uiso 0.171(8) 1 d G . P A 2
H18 H 0.265994 0.648805 -0.045212 0.166 Uiso 0.171(8) 1 calc R U P A 2
Cl2 Cl 0.342700 0.668015 -0.181600 0.34(2) Uiso 0.171(8) 1 d . . P A 2
C2S C 0.385571 0.623075 -0.097095 0.231 Uiso 0.389(9) 1 d . U P C 3
H2S1 H 0.379280 0.581093 -0.059769 0.347 Uiso 0.389(9) 1 calc R U P C 3
H2S2 H 0.398631 0.596913 -0.143287 0.347 Uiso 0.389(9) 1 calc R U P C 3
H2S3 H 0.430846 0.660316 -0.083743 0.347 Uiso 0.389(9) 1 calc R U P C 3
C1S C 0.302164 0.713021 -0.137766 0.231 Uiso 0.389(9) 1 d . U P C 3
H1S H 0.263590 0.727006 -0.174568 0.278 Uiso 0.389(9) 1 calc R U P C 3
O1S O 0.376005 0.750863 -0.086349 0.231 Uiso 0.389(9) 1 d . U P C 3
N1S N 0.325212 0.658916 -0.102300 0.231 Uiso 0.389(9) 1 d . U P C 3
C3S C 0.265800 0.676600 -0.042000 0.231 Uiso 0.389(9) 1 d . U P C 3
H3S1 H 0.218689 0.708448 -0.060463 0.347 Uiso 0.389(9) 1 calc R U P C 3
H3S2 H 0.245383 0.625017 -0.021711 0.347 Uiso 0.389(9) 1 calc R U P C 3
H3S3 H 0.294455 0.707904 -0.004369 0.347 Uiso 0.389(9) 1 calc R U P C 3

loop_
_atom_site_aniso_label
_atom_site_aniso_U_11
_atom_site_aniso_U_22
_atom_site_aniso_U_33
_atom_site_aniso_U_23
_atom_site_aniso_U_13
_atom_site_aniso_U_12
Zn1 0.0595(5) 0.0763(5) 0.0948(6) 0.0085(4) -0.0014(4) -0.0053(4)
Zn2 0.0619(5) 0.0762(6) 0.0867(6) -0.0008(4) -0.0090(4) 0.0002(4)
N2 0.084(3) 0.078(3) 0.087(3) -0.004(3) -0.016(3) -0.001(3)
N6 0.061(3) 0.072(3) 0.099(3) 0.010(3) 0.007(3) 0.002(2)
N1 0.076(3) 0.080(3) 0.081(3) 0.001(3) -0.011(3) 0.001(3)
N5 0.058(3) 0.075(3) 0.107(4) 0.012(3) 0.003(3) -0.001(2)
N3 0.074(3) 0.083(3) 0.104(4) 0.003(3) 0.011(3) -0.004(3)
C4 0.076(4) 0.079(4) 0.090(4) -0.004(3) 0.009(3) -0.011(3)
N4 0.075(3) 0.075(3) 0.092(3) -0.004(3) 0.004(3) -0.004(3)
C1 0.079(4) 0.077(4) 0.094(4) -0.004(3) -0.012(4) 0.001(3)
C7 0.061(3) 0.075(4) 0.088(4) 0.008(3) -0.001(3) 0.003(3)
C3 0.160(9) 0.082(5) 0.134(7) -0.015(5) -0.063(7) 0.023(5)
C6 0.159(9) 0.121(7) 0.149(8) -0.035(6) 0.079(7) -0.065(6)
C2 0.152(8) 0.084(5) 0.123(6) -0.021(4) -0.065(6) 0.016(5)
C5 0.169(9) 0.116(6) 0.134(7) -0.029(6) 0.065(7) -0.050(7)
N7A 0.066(3) 0.119(5) 0.093(4) 0.021(3) 0.004(3) 0.017(3)
N8A 0.070(3) 0.111(4) 0.095(4) 0.017(3) -0.004(3) 0.015(3)
C14A 0.049(4) 0.088(5) 0.078(4) 0.001(4) -0.020(3) -0.005(3)
C15A 0.105(9) 0.31(2) 0.112(8) 0.048(11) 0.005(7) 0.096(12)
C16A 0.095(9) 0.42(3) 0.142(11) 0.108(16) 0.031(9) 0.122(15)
C8A 0.068(4) 0.089(5) 0.164(8) 0.034(5) 0.008(4) 0.006(4)
C9A 0.070(4) 0.092(5) 0.136(6) 0.022(4) 0.009(4) 0.013(4)
C8B 0.068(4) 0.089(5) 0.164(8) 0.034(5) 0.008(4) 0.006(4)
C9B 0.070(4) 0.092(5) 0.136(6) 0.022(4) 0.009(4) 0.013(4)
N7B 0.066(3) 0.119(5) 0.093(4) 0.021(3) 0.004(3) 0.017(3)
N8B 0.070(3) 0.111(4) 0.095(4) 0.017(3) -0.004(3) 0.015(3)
C14B 0.049(4) 0.088(5) 0.078(4) 0.001(4) -0.020(3) -0.005(3)
C15B 0.054(18) 0.09(2) 0.07(2) 0.028(18) -0.005(16) 0.047(17)
C16B 0.043(17) 0.08(2) 0.12(3) 0.02(2) -0.010(19) 0.024(16)

loop_
_atom_type_symbol
_atom_type_description
_atom_type_scat_dispersion_real
_atom_type_scat_dispersion_imag
_atom_type_scat_source
C C 0.0181 0.0091 'International Tables Vol C Tables 4.2.6.8 and 6.1.1.4'
H H 0.0000 0.0000 'International Tables Vol C Tables 4.2.6.8 and 6.1.1.4'
N N 0.0311 0.0180 'International Tables Vol C Tables 4.2.6.8 and 6.1.1.4'
Zn Zn -1.5491 0.6778 'International Tables Vol C Tables 4.2.6.8 and 6.1.1.4'
Cl Cl 0.3639 0.7018 'International Tables Vol C Tables 4.2.6.8 and 6.1.1.4'
O O 0.0492 0.0322 'International Tables Vol C Tables 4.2.6.8 and 6.1.1.4'

loop_
_geom_angle_atom_site_label_1
_geom_angle_atom_site_label_2
_geom_angle_atom_site_label_3
_geom_angle
_geom_angle_site_symmetry_1
_geom_angle_site_symmetry_3
N7B Zn1 N3 109.5(3) . .
N7A Zn1 N3 109.5(3) . .
N7B Zn1 N5 113.1(2) . .
N7A Zn1 N5 113.1(2) . .
N3 Zn1 N5 109.7(2) . .
N7B Zn1 N1 109.9(2) . .
N7A Zn1 N1 109.9(2) . .
N3 Zn1 N1 107.4(2) . .
N5 Zn1 N1 107.1(2) . .
N8A Zn2 N6 109.2(2) 5_665 7_665
N8A Zn2 N4 109.3(2) 5_665 .
N6 Zn2 N4 107.0(2) 7_665 .
N8A Zn2 N2 107.9(2) 5_665 4_655
N6 Zn2 N2 111.1(2) 7_665 4_655
N4 Zn2 N2 112.2(2) . 4_655
C1 N2 C3 103.3(6) . .
C1 N2 Zn2 127.1(5) . 4_645
C3 N2 Zn2 129.1(5) . 4_645
C7 N6 C9B 103.3(5) . .
C7 N6 C9A 103.3(5) . .
C7 N6 Zn2 124.9(4) . 7_655
C9A N6 Zn2 131.8(5) . 7_655
C1 N1 C2 104.2(6) . .
C1 N1 Zn1 124.8(5) . .
C2 N1 Zn1 130.8(5) . .
C7 N5 C8B 104.5(5) . .
C7 N5 C8A 104.5(5) . .
C7 N5 Zn1 125.1(4) . .
C8B N5 Zn1 130.3(5) . .
C8A N5 Zn1 130.3(5) . .
C4 N3 C6 101.9(6) . .
C4 N3 Zn1 128.1(5) . .
C6 N3 Zn1 129.1(5) . .
N4 C4 N3 116.4(6) . .
C4 N4 C5 103.4(6) . .
C4 N4 Zn2 126.3(4) . .
C5 N4 Zn2 130.3(5) . .
N2 C1 N1 114.6(6) . .
N5 C7 N6 114.3(5) . .
C2 C3 N2 109.0(7) . .
C5 C6 N3 110.3(7) . .
N1 C2 C3 108.8(7) . .
C6 C5 N4 108.0(8) . .
C14A N7A C16A 100.4(7) . .
C14A N7A Zn1 127.4(5) . .
C16A N7A Zn1 130.9(6) . .
C14A N8A C15A 103.3(7) . .
C14A N8A Zn2 130.4(5) . 5_665
C15A N8A Zn2 125.0(7) . 5_665
N7A C14A N8A 116.8(6) . .
C16A C15A N8A 106.5(11) . .
C15A C16A N7A 112.1(10) . .
C9A C8A N5 109.1(7) . .
C8A C9A N6 108.8(6) . .
C9B C8B N5 109.1(7) . .
C9B C8B C13 122.5(9) . .
N5 C8B C13 127.1(9) . .
C8B C9B N6 108.8(6) . .
C8B C9B C10 122.7(9) . .
N6 C9B C10 127.5(9) . .
C9B C10 C11 112.4(14) . .
C12 C13 C8B 114.5(15) . .
C12 C11 Cl1 121.8(16) . .
C12 C11 C10 126.5(18) . .
Cl1 C11 C10 111.6(14) . .
C11 Cl1 C12 68.1(9) . 5_565
C13 Cl1 C12 38.5(6) 5_565 5_565
C11 C12 C13 120.8(18) . .
C11 C12 C12 86.3(16) . 5_565
C13 C12 C12 135.8(19) . 5_565
C14B N7B C16B 105.7(16) . .
C14B N7B Zn1 132.6(11) . .
C16B N7B Zn1 118.3(11) . .
C14B N8B C15B 101.2(15) . .
N7B C14B N8B 121(2) . .
C20 C19 C18 120.0 . .
C20 C19 Cl2 113(2) . .
C18 C19 Cl2 126(2) . .
C15B C20 C19 120.0 . .
C20 C15B C16B 120.0 . .
C20 C15B N8B 134.9(16) . .
C16B C15B N8B 104.8(16) . .
C15B C16B C17 120.0 . .
C15B C16B N7B 107.3(17) . .
C17 C16B N7B 132.4(17) . .
C18 C17 C16B 120.0 . .
C17 C18 C19 120.0 . .
N1S C1S O1S 74.261(3) . .
C1S O1S N1S 40.148(1) . .
C2S N1S C1S 135.372(2) . .
C2S N1S C3S 125.389(2) . .
C1S N1S C3S 94.162(2) . .
C2S N1S O1S 91.817(5) . .
C1S N1S O1S 65.591(3) . .
C3S N1S O1S 90.273(2) . .

loop_
_geom_bond_atom_site_label_1
_geom_bond_atom_site_label_2
_geom_bond_distance
_geom_bond_site_symmetry_2
Zn1 N7B 1.973(6) .
Zn1 N7A 1.973(6) .
Zn1 N3 1.984(6) .
Zn1 N5 1.989(5) .
Zn1 N1 1.999(5) .
Zn2 N8A 1.976(6) 5_665
Zn2 N6 1.977(5) 7_665
Zn2 N4 1.984(5) .
Zn2 N2 1.989(5) 4_655
N2 C1 1.300(8) .
N2 C3 1.350(9) .
N6 C7 1.342(8) .
N6 C9B 1.378(8) .
N6 C9A 1.378(8) .
N1 C1 1.314(8) .
N1 C2 1.326(9) .
N5 C7 1.317(7) .
N5 C8B 1.365(9) .
N5 C8A 1.365(9) .
N3 C4 1.306(8) .
N3 C6 1.359(10) .
C4 N4 1.304(8) .
N4 C5 1.358(9) .
C3 C2 1.334(11) .
C6 C5 1.327(11) .
N7A C14A 1.303(9) .
N7A C16A 1.378(14) .
N8A C14A 1.325(9) .
N8A C15A 1.372(13) .
C15A C16A 1.329(18) .
C8A C9A 1.344(10) .
C8B C9B 1.344(10) .
C8B C13 1.490(18) .
C9B C10 1.423(18) .
C10 C11 1.48(2) .
C13 C12 1.42(2) .
C13 Cl1 2.125(16) 5_565
C11 C12 1.31(2) .
C11 Cl1 1.364(19) .
Cl1 C12 2.183(18) 5_565
C12 C12 1.73(4) 5_565
N7B C14B 1.276(19) .
N7B C16B 1.48(2) .
N8B C14B 1.297(19) .
N8B C15B 1.59(2) .
C19 C20 1.3900 .
C19 C18 1.3900 .
C19 Cl2 1.49(2) .
C20 C15B 1.3900 .
C15B C16B 1.3900 .
C16B C17 1.3900 .
C17 C18 1.3900 .
C2S N1S 1.11333(6) .
C1S N1S 1.13903(4) .
C1S O1S 1.60869(5) .
O1S N1S 1.70035(8) .
N1S C3S 1.46715(6) .
